data_4518518
loop_
_publ_author_name
'G\'omez, Paula'
'Georgakopoulos, Stamatis'
'M\'as-Montoya, Miriam'
'Cerd\'a, Jes\'us'
'P\'erez, Jos\'e'
'Ort\'i, Enrique'
'Arag\'o, Juan'
'Curiel, David'

_publ_section_title
;
 Improving the Robustness of Organic Semiconductors through Hydrogen
 Bonding.
;
_journal_issue 7
_journal_name_full 'ACS applied materials &amp; interfaces'
_journal_page_first 8620
_journal_page_last 8630
_journal_paper_doi 10.1021/acsami.0c18928
_journal_volume 13
_journal_year 2021
_chemical_formula_sum 'C26 H16 N2'
_chemical_formula_weight 356.41
_space_group_crystal_system monoclinic
_space_group_IT_number 14
_space_group_name_Hall '-P 2yn'
_space_group_name_H-M_alt 'P 1 21/n 1'
_atom_sites_solution_hydrogens mixed
_audit_creation_method SHELXL-2018/1
_cell_angle_alpha 90
_cell_angle_beta 97.995(2)
_cell_angle_gamma 90
_cell_formula_units_Z 2
_cell_length_a 6.3982(3)
_cell_length_b 7.4255(3)
_cell_length_c 18.0900(8)
_cell_measurement_reflns_used 8954
_cell_measurement_temperature 100(2)
_cell_measurement_theta_max 77.33
_cell_measurement_theta_min 4.38
_cell_volume 851.10(6)
_computing_cell_refinement 'SAINT V8.38A (Bruker AXS Inc.)'
_computing_data_collection 'APEX3 2017.3 (Bruker AXS Inc.)'
_computing_data_reduction 'SAINT V8.38A (Bruker AXS Inc.)'
_computing_molecular_graphics 'Bruker SHELXTL'
_computing_publication_material 'Bruker SHELXTL'
_computing_structure_refinement 'SHELXL-2018/1 (Sheldrick, 2018)'
_computing_structure_solution 'SHELXT 2014/5 (Sheldrick, 2014)'
_diffrn_ambient_temperature 100(2)
_diffrn_detector_area_resol_mean 10.4167
_diffrn_measured_fraction_theta_full 0.998
_diffrn_measured_fraction_theta_max 0.998
_diffrn_measurement_device_type 'Bruker D8 QUEST'
_diffrn_measurement_method '\w-scans and phi scans'
_diffrn_radiation_type CuK\a
_diffrn_radiation_wavelength 1.54178
_diffrn_reflns_av_R_equivalents 0.0702
_diffrn_reflns_av_unetI/netI 0.0252
_diffrn_reflns_Laue_measured_fraction_full 0.998
_diffrn_reflns_Laue_measured_fraction_max 0.998
_diffrn_reflns_limit_h_max 7
_diffrn_reflns_limit_h_min -7
_diffrn_reflns_limit_k_max 9
_diffrn_reflns_limit_k_min -8
_diffrn_reflns_limit_l_max 22
_diffrn_reflns_limit_l_min -22
_diffrn_reflns_number 22457
_diffrn_reflns_point_group_measured_fraction_full 0.998
_diffrn_reflns_point_group_measured_fraction_max 0.998
_diffrn_reflns_theta_full 67.679
_diffrn_reflns_theta_max 74.419
_diffrn_reflns_theta_min 4.937
_diffrn_source 'high brilliance microfocus sealed tube '
_exptl_absorpt_coefficient_mu 0.633
_exptl_absorpt_correction_T_max 0.754
_exptl_absorpt_correction_T_min 0.685
_exptl_absorpt_correction_type multi-scan
_exptl_absorpt_process_details SADABS-2016/2
_exptl_crystal_colour brown
_exptl_crystal_density_diffrn 1.391
_exptl_crystal_description lath
_exptl_crystal_F_000 372
_exptl_crystal_size_max 0.140
_exptl_crystal_size_mid 0.070
_exptl_crystal_size_min 0.030
_refine_diff_density_max 0.232
_refine_diff_density_min -0.260
_refine_diff_density_rms 0.060
_refine_ls_extinction_method none
_refine_ls_goodness_of_fit_ref 1.139
_refine_ls_hydrogen_treatment mixed
_refine_ls_matrix_type full
_refine_ls_number_parameters 131
_refine_ls_number_reflns 1732
_refine_ls_number_restraints 0
_refine_ls_restrained_S_all 1.139
_refine_ls_R_factor_all 0.0604
_refine_ls_R_factor_gt 0.0493
_refine_ls_shift/su_max 0.000
_refine_ls_shift/su_mean 0.000
_refine_ls_structure_factor_coef Fsqd
_refine_ls_weighting_details 'w=1/[\s^2^(Fo^2^)+(0.0665P)^2^+0.4741P] where P=(Fo^2^+2Fc^2^)/3'
_refine_ls_weighting_scheme calc
_refine_ls_wR_factor_gt 0.1283
_refine_ls_wR_factor_ref 0.1356
_reflns_Friedel_coverage 0.000
_reflns_number_gt 1469
_reflns_number_total 1732
_reflns_threshold_expression 'I > 2\s(I)'
_cod_data_source_file am0c18928_si_001.cif
_cod_data_source_block pgp42_0msp_a
_cod_original_sg_symbol_H-M 'P 21/n'
_cod_database_code 4518518
_shelx_shelxl_version_number 2018/1
_shelx_space_group_comment
;
The symmetry employed for this shelxl refinement is uniquely defined
by the following loop, which should always be used as a source of
symmetry information in preference to the above space-group names.
They are only intended as comments.
;
_shelx_estimated_absorpt_t_min 0.917
_shelx_estimated_absorpt_t_max 0.981

loop_
_space_group_symop_operation_xyz
'x, y, z'
'-x+1/2, y+1/2, -z+1/2'
'-x, -y, -z'
'x-1/2, -y-1/2, z-1/2'

loop_
_atom_site_label
_atom_site_type_symbol
_atom_site_fract_x
_atom_site_fract_y
_atom_site_fract_z
_atom_site_U_iso_or_equiv
_atom_site_adp_type
_atom_site_occupancy
_atom_site_site_symmetry_order
_atom_site_calc_flag
_atom_site_refinement_flags_posn
_atom_site_refinement_flags_adp
_atom_site_refinement_flags_occupancy
_atom_site_disorder_assembly
_atom_site_disorder_group
C1 C 0.8298(3) 0.6407(2) 0.60748(10) 0.0200(4) Uani 1 1 d . . . . .
H1 H 0.958095 0.679416 0.591731 0.024 Uiso 1 1 calc R U . . .
C2 C 0.8067(3) 0.6545(2) 0.68072(10) 0.0198(4) Uani 1 1 d . . . . .
H2 H 0.916585 0.704425 0.715398 0.024 Uiso 1 1 calc R U . . .
C2A C 0.6167(3) 0.5939(2) 0.70529(10) 0.0188(4) Uani 1 1 d . . . . .
C2B C 0.5433(3) 0.5909(2) 0.77695(10) 0.0202(4) Uani 1 1 d . . . . .
C3 C 0.6301(3) 0.6447(2) 0.84899(10) 0.0225(4) Uani 1 1 d . . . . .
H3 H 0.766272 0.698050 0.857773 0.027 Uiso 1 1 calc R U . . .
C4 C 0.5136(3) 0.6184(3) 0.90705(11) 0.0246(4) Uani 1 1 d . . . . .
H4 H 0.571036 0.653837 0.956147 0.030 Uiso 1 1 calc R U . . .
C5 C 0.3108(3) 0.5400(3) 0.89459(11) 0.0247(4) Uani 1 1 d . . . . .
H5 H 0.234183 0.524057 0.935496 0.030 Uiso 1 1 calc R U . . .
C6 C 0.2212(3) 0.4859(2) 0.82411(11) 0.0230(4) Uani 1 1 d . . . . .
H6 H 0.084831 0.432903 0.815761 0.028 Uiso 1 1 calc R U . . .
C6A C 0.3397(3) 0.5125(2) 0.76560(10) 0.0203(4) Uani 1 1 d . . . . .
N7 N 0.2902(2) 0.4710(2) 0.69083(9) 0.0204(4) Uani 1 1 d . . . . .
H0 H 0.180(4) 0.415(3) 0.6708(13) 0.033(6) Uiso 1 1 d . . . . .
C7A C 0.4557(3) 0.5208(2) 0.65381(10) 0.0188(4) Uani 1 1 d . . . . .
C7B C 0.4702(3) 0.5083(2) 0.57595(10) 0.0181(4) Uani 1 1 d . . . . .
C8 C 0.3103(3) 0.4427(2) 0.52223(10) 0.0193(4) Uani 1 1 d . . . . .
H8 H 0.181035 0.404899 0.537503 0.023 Uiso 1 1 calc R U . . .
C8A C 0.3341(3) 0.4310(2) 0.44689(10) 0.0191(4) Uani 1 1 d . . . . .

loop_
_atom_site_aniso_label
_atom_site_aniso_U_11
_atom_site_aniso_U_22
_atom_site_aniso_U_33
_atom_site_aniso_U_23
_atom_site_aniso_U_13
_atom_site_aniso_U_12
C1 0.0144(8) 0.0194(9) 0.0265(10) 0.0014(7) 0.0036(7) -0.0010(6)
C2 0.0152(8) 0.0175(8) 0.0256(9) -0.0014(7) -0.0006(7) -0.0010(6)
C2A 0.0178(8) 0.0163(8) 0.0220(9) 0.0008(7) 0.0021(7) 0.0018(6)
C2B 0.0188(8) 0.0159(8) 0.0256(10) 0.0003(7) 0.0016(7) 0.0037(6)
C3 0.0210(9) 0.0199(9) 0.0256(9) -0.0021(7) -0.0002(7) 0.0023(7)
C4 0.0264(10) 0.0246(9) 0.0218(9) -0.0020(7) -0.0001(7) 0.0048(7)
C5 0.0261(10) 0.0246(9) 0.0243(10) 0.0025(7) 0.0071(7) 0.0040(7)
C6 0.0221(9) 0.0204(9) 0.0265(10) 0.0017(7) 0.0040(7) 0.0024(7)
C6A 0.0193(9) 0.0168(9) 0.0245(10) -0.0001(7) 0.0024(7) 0.0022(6)
N7 0.0153(7) 0.0237(8) 0.0222(8) -0.0012(6) 0.0023(6) -0.0018(6)
C7A 0.0157(8) 0.0157(8) 0.0251(10) 0.0010(7) 0.0028(7) 0.0007(6)
C7B 0.0147(8) 0.0184(9) 0.0215(9) 0.0016(7) 0.0033(7) 0.0005(6)
C8 0.0142(8) 0.0186(8) 0.0251(10) 0.0021(7) 0.0031(7) -0.0013(6)
C8A 0.0148(8) 0.0166(8) 0.0257(10) 0.0016(7) 0.0023(7) 0.0004(6)

loop_
_atom_type_symbol
_atom_type_description
_atom_type_scat_dispersion_real
_atom_type_scat_dispersion_imag
_atom_type_scat_source
C C 0.0181 0.0091 'International Tables Vol C Tables 4.2.6.8 and 6.1.1.4'
H H 0.0000 0.0000 'International Tables Vol C Tables 4.2.6.8 and 6.1.1.4'
N N 0.0311 0.0180 'International Tables Vol C Tables 4.2.6.8 and 6.1.1.4'

loop_
_geom_angle_atom_site_label_1
_geom_angle_atom_site_label_2
_geom_angle_atom_site_label_3
_geom_angle
_geom_angle_site_symmetry_1
_geom_angle_site_symmetry_3
_geom_angle_publ_flag
C2 C1 C8A 121.86(16) . 3_666 ?
C2 C1 H1 119.1 . . ?
C8A C1 H1 119.1 3_666 . ?
C1 C2 C2A 119.63(16) . . ?
C1 C2 H2 120.2 . . ?
C2A C2 H2 120.2 . . ?
C7A C2A C2 119.78(16) . . ?
C7A C2A C2B 106.92(15) . . ?
C2 C2A C2B 133.30(16) . . ?
C3 C2B C6A 119.33(17) . . ?
C3 C2B C2A 134.10(17) . . ?
C6A C2B C2A 106.56(16) . . ?
C4 C3 C2B 118.65(17) . . ?
C4 C3 H3 120.7 . . ?
C2B C3 H3 120.7 . . ?
C3 C4 C5 121.17(18) . . ?
C3 C4 H4 119.4 . . ?
C5 C4 H4 119.4 . . ?
C6 C5 C4 121.39(18) . . ?
C6 C5 H5 119.3 . . ?
C4 C5 H5 119.3 . . ?
C5 C6 C6A 117.25(18) . . ?
C5 C6 H6 121.4 . . ?
C6A C6 H6 121.4 . . ?
N7 C6A C6 129.41(17) . . ?
N7 C6A C2B 108.38(16) . . ?
C6 C6A C2B 122.21(17) . . ?
C7A N7 C6A 109.17(15) . . ?
C7A N7 H0 124.7(16) . . ?
C6A N7 H0 126.0(16) . . ?
N7 C7A C2A 108.96(15) . . ?
N7 C7A C7B 128.39(16) . . ?
C2A C7A C7B 122.63(16) . . ?
C8 C7B C7A 124.55(16) . . ?
C8 C7B C8A 119.35(17) . 3_666 ?
C7A C7B C8A 116.10(16) . 3_666 ?
C8A C8 C7B 122.16(16) . . ?
C8A C8 H8 118.9 . . ?
C7B C8 H8 118.9 . . ?
C8 C8A C1 121.56(16) . 3_666 ?
C8 C8A C7B 118.49(16) . 3_666 ?
C1 C8A C7B 119.96(16) 3_666 3_666 ?

loop_
_geom_bond_atom_site_label_1
_geom_bond_atom_site_label_2
_geom_bond_distance
_geom_bond_site_symmetry_2
_geom_bond_publ_flag
C1 C2 1.357(3) . ?
C1 C8A 1.437(2) 3_666 ?
C1 H1 0.9500 . ?
C2 C2A 1.424(2) . ?
C2 H2 0.9500 . ?
C2A C7A 1.399(2) . ?
C2A C2B 1.439(3) . ?
C2B C3 1.402(3) . ?
C2B C6A 1.415(2) . ?
C3 C4 1.384(3) . ?
C3 H3 0.9500 . ?
C4 C5 1.411(3) . ?
C4 H4 0.9500 . ?
C5 C6 1.383(3) . ?
C5 H5 0.9500 . ?
C6 C6A 1.399(3) . ?
C6 H6 0.9500 . ?
C6A N7 1.381(2) . ?
N7 C7A 1.380(2) . ?
N7 H0 0.85(3) . ?
C7A C7B 1.427(3) . ?
C7B C8 1.397(2) . ?
C7B C8A 1.444(2) 3_666 ?
C8 C8A 1.395(3) . ?
C8 H8 0.9500 . ?
